data_7160386
loop_
_publ_author_name
'Holovko-Kamoshenkova, Oksana'
'To&#x161;ner, Zden&#x11b;k'
'C&#xed;sa&#x159;ov&#xe1;, Ivana'
'Hrdina, Radim'

_publ_section_title
;
 C-H amination of enolizable and nonenolizable ketones.
;
_journal_issue 12
_journal_name_full 'Organic &amp; biomolecular chemistry'
_journal_page_first 2818
_journal_page_last 2822
_journal_paper_doi 10.1039/d5ob00009b
_journal_volume 23
_journal_year 2025
_chemical_compound_source 'synthesized by the authors'
_chemical_formula_moiety 'C11 H18 N2 O2'
_chemical_formula_sum 'C11 H18 N2 O2'
_chemical_formula_weight 210.27
_space_group_crystal_system monoclinic
_space_group_IT_number 14
_space_group_name_Hall '-P 2ybc'
_space_group_name_H-M_alt 'P 1 21/c 1'
_atom_sites_solution_hydrogens mixed
_atom_sites_solution_primary direct
_atom_sites_solution_secondary difmap
_audit_creation_method SHELXL-2019/3
_audit_update_record
;
2024-10-04 deposited with the CCDC.	2025-02-19 downloaded from the CCDC.
;
_cell_angle_alpha 90
_cell_angle_beta 96.1660(10)
_cell_angle_gamma 90
_cell_formula_units_Z 4
_cell_length_a 8.9496(3)
_cell_length_b 6.5680(2)
_cell_length_c 20.8721(7)
_cell_measurement_reflns_used 9949
_cell_measurement_temperature 150(2)
_cell_measurement_theta_max 79.1875
_cell_measurement_theta_min 5.6165
_cell_volume 1219.78(7)
_computing_cell_refinement 'SAINT V8.40B (Bruker AXS LLC, 2019)'
_computing_data_collection 'Bruker Instrument Service v8.5.1.2 Release'
_computing_data_reduction 'SAINT V8.40B (Bruker AXS LLC, 2019)'
_computing_structure_refinement 'SHELXL-2019/2 (Sheldrick, 2019)'
_computing_structure_solution 'SHELXT 2018/2 (Sheldrick, 2018)'
_diffrn_ambient_temperature 150(2)
_diffrn_measured_fraction_theta_full 0.998
_diffrn_measured_fraction_theta_max 0.992
_diffrn_measurement_device_type 'Bruker D8 VENTURE Kappa Duo PHOTONIII CMOS'
_diffrn_measurement_method '\f and \w scans'
_diffrn_radiation_monochromator 'Helios Cu  multilayer optic'
_diffrn_radiation_type CuK\a
_diffrn_radiation_wavelength 1.54178
_diffrn_reflns_av_R_equivalents 0.0287
_diffrn_reflns_av_unetI/netI 0.0169
_diffrn_reflns_Laue_measured_fraction_full 0.998
_diffrn_reflns_Laue_measured_fraction_max 0.992
_diffrn_reflns_limit_h_max 11
_diffrn_reflns_limit_h_min -11
_diffrn_reflns_limit_k_max 8
_diffrn_reflns_limit_k_min -7
_diffrn_reflns_limit_l_max 26
_diffrn_reflns_limit_l_min -26
_diffrn_reflns_number 33316
_diffrn_reflns_point_group_measured_fraction_full 0.998
_diffrn_reflns_point_group_measured_fraction_max 0.992
_diffrn_reflns_theta_full 67.679
_diffrn_reflns_theta_max 79.404
_diffrn_reflns_theta_min 4.970
_diffrn_source 'I\mS  micro-focus sealed tube'
_exptl_absorpt_coefficient_mu 0.641
_exptl_absorpt_correction_T_max 0.90
_exptl_absorpt_correction_T_min 0.77
_exptl_absorpt_correction_type multi-scan
_exptl_absorpt_process_details
;
Krause, L., Herbst-Irmer, R., Sheldrick, G. M., Stalke, D. (2015).
"Comparison of silver and molybdenum microfocus X-ray sources for
single-crystal structure determination"
J. Appl. Cryst. 48, 3-10.
doi:10.1107/S1600576714022985
;
_exptl_crystal_colour colourless
_exptl_crystal_density_diffrn 1.145
_exptl_crystal_description bar
_exptl_crystal_F_000 456
_exptl_crystal_size_max 0.516
_exptl_crystal_size_mid 0.163
_exptl_crystal_size_min 0.162
_refine_diff_density_max 0.253
_refine_diff_density_min -0.170
_refine_diff_density_rms 0.032
_refine_ls_extinction_method none
_refine_ls_goodness_of_fit_ref 1.064
_refine_ls_hydrogen_treatment constr
_refine_ls_matrix_type full
_refine_ls_number_parameters 158
_refine_ls_number_reflns 2634
_refine_ls_number_restraints 0
_refine_ls_restrained_S_all 1.064
_refine_ls_R_factor_all 0.0403
_refine_ls_R_factor_gt 0.0384
_refine_ls_shift/su_max 0.000
_refine_ls_shift/su_mean 0.000
_refine_ls_structure_factor_coef Fsqd
_refine_ls_weighting_details 'w=1/[\s^2^(Fo^2^)+(0.0539P)^2^+0.2640P] where P=(Fo^2^+2Fc^2^)/3'
_refine_ls_weighting_scheme calc
_refine_ls_wR_factor_gt 0.1077
_refine_ls_wR_factor_ref 0.1099
_reflns_Friedel_coverage 0.000
_reflns_number_gt 2477
_reflns_number_total 2634
_reflns_threshold_expression 'I > 2\s(I)'
_cod_data_source_file d5ob00009b2.cif
_cod_data_source_block cu_og_n_c2_hrdina
_cod_depositor_comments 'Adding full bibliography for 7160384--7160386.cif.'
_cod_original_sg_symbol_H-M 'P 21/c'
_cod_database_code 7160386
_shelx_shelxl_version_number 2019/3
_shelx_space_group_comment
;
The symmetry employed for this shelxl refinement is uniquely defined
by the following loop, which should always be used as a source of
symmetry information in preference to the above space-group names.
They are only intended as comments.
;
_shelx_estimated_absorpt_t_min 0.733
_shelx_estimated_absorpt_t_max 0.903

loop_
_space_group_symop_operation_xyz
'x, y, z'
'-x, y+1/2, -z+1/2'
'-x, -y, -z'
'x, -y-1/2, z-1/2'

loop_
_atom_site_label
_atom_site_type_symbol
_atom_site_fract_x
_atom_site_fract_y
_atom_site_fract_z
_atom_site_U_iso_or_equiv
_atom_site_adp_type
_atom_site_occupancy
_atom_site_site_symmetry_order
_atom_site_calc_flag
_atom_site_refinement_flags_posn
_atom_site_refinement_flags_adp
_atom_site_refinement_flags_occupancy
_atom_site_disorder_assembly
_atom_site_disorder_group
O1 O 0.36976(8) 0.41541(11) 0.41711(3) 0.03477(19) Uani 1 1 d . . . . .
O2 O 0.34871(8) 0.15675(12) 0.48210(3) 0.0402(2) Uani 1 1 d . . . . .
N1 N 0.39740(12) 0.30191(17) 0.26247(5) 0.0508(3) Uani 1 1 d . . . . .
N2 N 0.57067(10) 0.19747(15) 0.44110(4) 0.0425(2) Uani 1 1 d . . . . .
H2 H 0.600256 0.092927 0.461065 0.051 Uiso 1 1 d R U . . .
C1 C 0.9471(2) 0.3997(4) 0.41483(12) 0.0545(7) Uani 0.594(4) 1 d . . P A 1
H1A H 1.044805 0.366873 0.438410 0.082 Uiso 0.594(4) 1 calc R U P A 1
H1B H 0.929718 0.546740 0.416734 0.082 Uiso 0.594(4) 1 calc R U P A 1
H1C H 0.946416 0.357423 0.369764 0.082 Uiso 0.594(4) 1 calc R U P A 1
C2 C 0.8225(6) 0.2868(7) 0.4455(3) 0.0442(9) Uani 0.594(4) 1 d . . P A 1
H2A H 0.848840 0.140792 0.450244 0.053 Uiso 0.594(4) 1 calc R U P A 1
H2B H 0.813831 0.343003 0.488937 0.053 Uiso 0.594(4) 1 calc R U P A 1
C1B C 0.9206(3) 0.1546(6) 0.46784(17) 0.0558(10) Uani 0.406(4) 1 d . . P A 2
H1BA H 1.023939 0.184164 0.485934 0.084 Uiso 0.406(4) 1 calc R U P A 2
H1BB H 0.922050 0.060319 0.431508 0.084 Uiso 0.406(4) 1 calc R U P A 2
H1BC H 0.865815 0.092423 0.501043 0.084 Uiso 0.406(4) 1 calc R U P A 2
C2B C 0.8444(8) 0.3480(10) 0.4450(4) 0.0439(13) Uani 0.406(4) 1 d . . P A 2
H2BA H 0.908364 0.420691 0.416598 0.053 Uiso 0.406(4) 1 calc R U P A 2
H2BB H 0.833143 0.436389 0.482604 0.053 Uiso 0.406(4) 1 calc R U P A 2
C3 C 0.67815(12) 0.30798(17) 0.40553(5) 0.0389(2) Uani 1 1 d . . . . .
H3 H 0.682847 0.232926 0.364003 0.058 Uiso 1 1 d R U . A .
C4 C 0.61722(11) 0.52024(16) 0.39059(5) 0.0353(2) Uani 1 1 d . . . . .
H4A H 0.670586 0.581355 0.356138 0.042 Uiso 1 1 calc R U . . .
H4B H 0.636390 0.606583 0.429480 0.042 Uiso 1 1 calc R U . . .
C5 C 0.44966(11) 0.51607(15) 0.36911(4) 0.0316(2) Uani 1 1 d . . . . .
C6 C 0.37949(12) 0.72728(16) 0.36103(5) 0.0366(2) Uani 1 1 d . . . . .
H6A H 0.397964 0.801351 0.402429 0.044 Uiso 1 1 calc R U . . .
H6B H 0.430039 0.803421 0.328551 0.044 Uiso 1 1 calc R U . . .
C7 C 0.21126(15) 0.7244(2) 0.34026(7) 0.0550(3) Uani 1 1 d . . . . .
H7A H 0.193335 0.651335 0.298648 0.066 Uiso 1 1 calc R U . . .
H7B H 0.161324 0.646079 0.372450 0.066 Uiso 1 1 calc R U . . .
C8 C 0.13900(15) 0.9304(2) 0.33277(7) 0.0563(3) Uani 1 1 d . . . . .
H8A H 0.187621 1.008852 0.300214 0.068 Uiso 1 1 calc R U . . .
H8B H 0.156568 1.004250 0.374243 0.068 Uiso 1 1 calc R U . . .
C9 C -0.0279(2) 0.9208(3) 0.31254(10) 0.0882(6) Uani 1 1 d . . . . .
H9A H -0.068600 1.059233 0.308255 0.132 Uiso 1 1 calc R U . . .
H9B H -0.077346 0.846683 0.345152 0.132 Uiso 1 1 calc R U . . .
H9C H -0.046238 0.850172 0.271075 0.132 Uiso 1 1 calc R U . . .
C10 C 0.41940(11) 0.39575(16) 0.30850(5) 0.0361(2) Uani 1 1 d . . . . .
C11 C 0.42985(11) 0.24834(15) 0.44824(4) 0.0338(2) Uani 1 1 d . . . . .

loop_
_atom_site_aniso_label
_atom_site_aniso_U_11
_atom_site_aniso_U_22
_atom_site_aniso_U_33
_atom_site_aniso_U_23
_atom_site_aniso_U_13
_atom_site_aniso_U_12
O1 0.0359(4) 0.0377(4) 0.0323(4) 0.0049(3) 0.0111(3) 0.0016(3)
O2 0.0446(4) 0.0403(4) 0.0377(4) 0.0052(3) 0.0141(3) -0.0007(3)
N1 0.0509(6) 0.0611(7) 0.0412(5) -0.0151(5) 0.0087(4) -0.0058(5)
N2 0.0445(5) 0.0435(5) 0.0419(5) 0.0114(4) 0.0158(4) 0.0095(4)
C1 0.0315(10) 0.0638(14) 0.0696(14) 0.0015(11) 0.0111(9) -0.0065(9)
C2 0.0314(17) 0.051(2) 0.0513(14) 0.0026(18) 0.0088(11) -0.0067(15)
C1B 0.0344(15) 0.067(2) 0.066(2) 0.0137(16) 0.0054(13) 0.0045(13)
C2B 0.025(2) 0.053(4) 0.052(2) 0.013(3) -0.0013(16) -0.005(2)
C3 0.0365(5) 0.0472(6) 0.0345(5) 0.0028(4) 0.0110(4) 0.0040(4)
C4 0.0340(5) 0.0398(5) 0.0326(5) -0.0020(4) 0.0061(4) -0.0038(4)
C5 0.0346(5) 0.0351(5) 0.0261(4) -0.0006(4) 0.0072(4) -0.0032(4)
C6 0.0427(6) 0.0342(5) 0.0335(5) 0.0012(4) 0.0068(4) -0.0007(4)
C7 0.0514(7) 0.0456(7) 0.0633(8) -0.0062(6) -0.0148(6) 0.0071(5)
C8 0.0563(7) 0.0517(7) 0.0602(8) 0.0053(6) 0.0021(6) 0.0122(6)
C9 0.0733(10) 0.0801(11) 0.1014(13) -0.0165(10) -0.0364(9) 0.0339(9)
C10 0.0359(5) 0.0412(5) 0.0320(5) -0.0021(4) 0.0071(4) -0.0024(4)
C11 0.0406(5) 0.0341(5) 0.0276(4) -0.0012(4) 0.0077(4) 0.0006(4)

loop_
_atom_type_symbol
_atom_type_description
_atom_type_scat_dispersion_real
_atom_type_scat_dispersion_imag
_atom_type_scat_source
C C 0.0181 0.0091 'International Tables Vol C Tables 4.2.6.8 and 6.1.1.4'
H H 0.0000 0.0000 'International Tables Vol C Tables 4.2.6.8 and 6.1.1.4'
N N 0.0311 0.0180 'International Tables Vol C Tables 4.2.6.8 and 6.1.1.4'
O O 0.0492 0.0322 'International Tables Vol C Tables 4.2.6.8 and 6.1.1.4'

loop_
_geom_angle_atom_site_label_1
_geom_angle_atom_site_label_2
_geom_angle_atom_site_label_3
_geom_angle
_geom_angle_site_symmetry_1
_geom_angle_site_symmetry_3
_geom_angle_publ_flag
C11 O1 C5 119.98(7) . . ?
C11 N2 C3 127.85(9) . . ?
C11 N2 H2 114.0 . . ?
C3 N2 H2 118.1 . . ?
C2 C1 H1A 109.5 . . ?
C2 C1 H1B 109.5 . . ?
H1A C1 H1B 109.5 . . ?
C2 C1 H1C 109.5 . . ?
H1A C1 H1C 109.5 . . ?
H1B C1 H1C 109.5 . . ?
C3 C2 C1 110.6(4) . . ?
C3 C2 H2A 109.5 . . ?
C1 C2 H2A 109.5 . . ?
C3 C2 H2B 109.5 . . ?
C1 C2 H2B 109.5 . . ?
H2A C2 H2B 108.1 . . ?
C2B C1B H1BA 109.5 . . ?
C2B C1B H1BB 109.5 . . ?
H1BA C1B H1BB 109.5 . . ?
C2B C1B H1BC 109.5 . . ?
H1BA C1B H1BC 109.5 . . ?
H1BB C1B H1BC 109.5 . . ?
C1B C2B C3 112.4(4) . . ?
C1B C2B H2BA 109.1 . . ?
C3 C2B H2BA 109.1 . . ?
C1B C2B H2BB 109.1 . . ?
C3 C2B H2BB 109.1 . . ?
H2BA C2B H2BB 107.9 . . ?
C2 C3 N2 104.5(2) . . ?
C2 C3 C4 118.62(19) . . ?
N2 C3 C4 108.52(8) . . ?
N2 C3 C2B 115.6(3) . . ?
C4 C3 C2B 104.0(3) . . ?
C2 C3 H3 109.2 . . ?
N2 C3 H3 106.5 . . ?
C4 C3 H3 108.8 . . ?
C2B C3 H3 113.1 . . ?
C3 C4 C5 111.46(8) . . ?
C3 C4 H4A 109.3 . . ?
C5 C4 H4A 109.3 . . ?
C3 C4 H4B 109.3 . . ?
C5 C4 H4B 109.3 . . ?
H4A C4 H4B 108.0 . . ?
O1 C5 C10 106.62(8) . . ?
O1 C5 C4 110.40(8) . . ?
C10 C5 C4 110.09(8) . . ?
O1 C5 C6 105.26(7) . . ?
C10 C5 C6 110.68(8) . . ?
C4 C5 C6 113.47(8) . . ?
C7 C6 C5 113.79(9) . . ?
C7 C6 H6A 108.8 . . ?
C5 C6 H6A 108.8 . . ?
C7 C6 H6B 108.8 . . ?
C5 C6 H6B 108.8 . . ?
H6A C6 H6B 107.7 . . ?
C8 C7 C6 114.87(11) . . ?
C8 C7 H7A 108.6 . . ?
C6 C7 H7A 108.6 . . ?
C8 C7 H7B 108.6 . . ?
C6 C7 H7B 108.6 . . ?
H7A C7 H7B 107.5 . . ?
C7 C8 C9 113.19(13) . . ?
C7 C8 H8A 108.9 . . ?
C9 C8 H8A 108.9 . . ?
C7 C8 H8B 108.9 . . ?
C9 C8 H8B 108.9 . . ?
H8A C8 H8B 107.8 . . ?
C8 C9 H9A 109.5 . . ?
C8 C9 H9B 109.5 . . ?
H9A C9 H9B 109.5 . . ?
C8 C9 H9C 109.5 . . ?
H9A C9 H9C 109.5 . . ?
H9B C9 H9C 109.5 . . ?
N1 C10 C5 179.16(12) . . ?
O2 C11 N2 124.77(10) . . ?
O2 C11 O1 116.40(9) . . ?
N2 C11 O1 118.82(9) . . ?

loop_
_geom_bond_atom_site_label_1
_geom_bond_atom_site_label_2
_geom_bond_distance
_geom_bond_site_symmetry_2
_geom_bond_publ_flag
O1 C11 1.3566(12) . ?
O1 C5 1.4513(11) . ?
O2 C11 1.2242(12) . ?
N1 C10 1.1406(14) . ?
N2 C11 1.3276(13) . ?
N2 C3 1.4685(13) . ?
N2 H2 0.8316 . ?
C1 C2 1.535(5) . ?
C1 H1A 0.9800 . ?
C1 H1B 0.9800 . ?
C1 H1C 0.9800 . ?
C2 C3 1.467(6) . ?
C2 H2A 0.9900 . ?
C2 H2B 0.9900 . ?
C1B C2B 1.495(8) . ?
C1B H1BA 0.9800 . ?
C1B H1BB 0.9800 . ?
C1B H1BC 0.9800 . ?
C2B C3 1.643(7) . ?
C2B H2BA 0.9900 . ?
C2B H2BB 0.9900 . ?
C3 C4 1.5171(15) . ?
C3 H3 1.0019 . ?
C4 C5 1.5185(13) . ?
C4 H4A 0.9900 . ?
C4 H4B 0.9900 . ?
C5 C10 1.4915(13) . ?
C5 C6 1.5246(14) . ?
C6 C7 1.5215(16) . ?
C6 H6A 0.9900 . ?
C6 H6B 0.9900 . ?
C7 C8 1.5007(17) . ?
C7 H7A 0.9900 . ?
C7 H7B 0.9900 . ?
C8 C9 1.510(2) . ?
C8 H8A 0.9900 . ?
C8 H8B 0.9900 . ?
C9 H9A 0.9800 . ?
C9 H9B 0.9800 . ?
C9 H9C 0.9800 . ?
